data_7033952
loop_
_publ_author_name
'Wang, Xiufang'
'Leng, Xuebing'
'Chen, Yaofeng'

_publ_section_title
;
 Mono(boratabenzene) rare-earth metal dialkyl complexes: synthesis,
 structure and catalytic behaviors for styrene polymerization.
;
_journal_issue 12
_journal_name_full 'Dalton transactions (Cambridge, England : 2003)'
_journal_page_first 5771
_journal_page_last 5776
_journal_paper_doi 10.1039/c4dt04043k
_journal_volume 44
_journal_year 2015
_chemical_formula_sum 'C23 H49 B N O Sc Si2'
_chemical_formula_weight 467.58
_chemical_name_systematic
; 
 ? 
;
_space_group_IT_number 14
_symmetry_cell_setting monoclinic
_symmetry_space_group_name_Hall '-P 2yn'
_symmetry_space_group_name_H-M 'P 1 21/n 1'
_atom_sites_solution_hydrogens geom
_atom_sites_solution_primary direct
_atom_sites_solution_secondary difmap
_audit_creation_method SHELXL-97
_audit_update_record
;
2014-12-27 deposited with the CCDC.
2015-02-10 downloaded from the CCDC.
;
_cell_angle_alpha 90.00
_cell_angle_beta 91.922(4)
_cell_angle_gamma 90.00
_cell_formula_units_Z 4
_cell_length_a 10.945(2)
_cell_length_b 13.877(3)
_cell_length_c 19.505(4)
_cell_measurement_reflns_used 3498
_cell_measurement_temperature 133(2)
_cell_measurement_theta_max 27.31
_cell_measurement_theta_min 2.37
_cell_volume 2960.8(10)
_computing_cell_refinement 'Bruker SAINT'
_computing_data_collection 'Bruker APEX2'
_computing_data_reduction 'Bruker SAINT'
_computing_molecular_graphics 'Bruker SHELXTL'
_computing_publication_material 'Bruker SHELXTL'
_computing_structure_refinement 'SHELXL-97 (Sheldrick, 2008)'
_computing_structure_solution 'SHELXS-97 (Sheldrick, 2008)'
_diffrn_ambient_temperature 133(2)
_diffrn_measured_fraction_theta_full 0.994
_diffrn_measured_fraction_theta_max 0.994
_diffrn_measurement_device_type 'Bruker APEX-II CCD'
_diffrn_measurement_method '\f and \w scans'
_diffrn_radiation_monochromator graphite
_diffrn_radiation_source 'fine-focus sealed tube'
_diffrn_radiation_type MoK\a
_diffrn_radiation_wavelength 0.71073
_diffrn_reflns_av_R_equivalents 0.0762
_diffrn_reflns_av_sigmaI/netI 0.0888
_diffrn_reflns_limit_h_max 14
_diffrn_reflns_limit_h_min -14
_diffrn_reflns_limit_k_max 17
_diffrn_reflns_limit_k_min -17
_diffrn_reflns_limit_l_max 25
_diffrn_reflns_limit_l_min -22
_diffrn_reflns_number 19868
_diffrn_reflns_theta_full 27.56
_diffrn_reflns_theta_max 27.56
_diffrn_reflns_theta_min 1.80
_exptl_absorpt_coefficient_mu 0.342
_exptl_absorpt_correction_T_max 0.9504
_exptl_absorpt_correction_T_min 0.9043
_exptl_absorpt_correction_type multi-scan
_exptl_absorpt_process_details SADABS
_exptl_crystal_colour yellow
_exptl_crystal_density_diffrn 1.049
_exptl_crystal_density_method 'not measured'
_exptl_crystal_description block
_exptl_crystal_F_000 1024
_exptl_crystal_size_max 0.30
_exptl_crystal_size_mid 0.25
_exptl_crystal_size_min 0.15
_refine_diff_density_max 0.701
_refine_diff_density_min -0.337
_refine_diff_density_rms 0.072
_refine_ls_extinction_method none
_refine_ls_goodness_of_fit_ref 1.024
_refine_ls_hydrogen_treatment constr
_refine_ls_matrix_type full
_refine_ls_number_parameters 272
_refine_ls_number_reflns 6792
_refine_ls_number_restraints 0
_refine_ls_restrained_S_all 1.024
_refine_ls_R_factor_all 0.1034
_refine_ls_R_factor_gt 0.0573
_refine_ls_shift/su_max 0.000
_refine_ls_shift/su_mean 0.000
_refine_ls_structure_factor_coef Fsqd
_refine_ls_weighting_details 'calc w=1/[\s^2^(Fo^2^)+(0.0667P)^2^+0.0000P] where P=(Fo^2^+2Fc^2^)/3'
_refine_ls_weighting_scheme calc
_refine_ls_wR_factor_gt 0.1214
_refine_ls_wR_factor_ref 0.1405
_reflns_number_gt 4446
_reflns_number_total 6792
_reflns_threshold_expression >2sigma(I)
_cod_data_source_file c4dt04043k2.cif
_cod_data_source_block dm11320
_cod_depositor_comments
;
The following automatic conversions were performed:

'_symmetry_cell_setting' value 'Monoclinic' changed to 'monoclinic'
according to
/usr/data/users/saulius/crontab/automatic-downloads/rss-feeds/RSC/lib/dictionaries/cif_core.dic
dictionary named 'cif_core.dic' version 2.4.2 from 2011-04-26.

'_exptl_absorpt_correction_type' value 'MULTI-SCAN' changed to
'multi-scan' according to
/usr/data/users/saulius/crontab/automatic-downloads/rss-feeds/RSC/lib/dictionaries/cif_core.dic
dictionary named 'cif_core.dic' version 2.4.2 from 2011-04-26.

'_refine_ls_hydrogen_treatment' value 'CONSTR' changed to 'constr'
according to
/usr/data/users/saulius/crontab/automatic-downloads/rss-feeds/RSC/lib/dictionaries/cif_core.dic
dictionary named 'cif_core.dic' version 2.4.2 from 2011-04-26.

Automatic conversion script
Id: cif_fix_values 3008 2015-01-20 13:52:24Z robertas 

 Adding full bibliography for 7033952--7033953.cif.
;
_cod_original_cell_volume 2960.9(11)
_cod_original_sg_symbol_H-M P2(1)/n
_cod_database_code 7033952

loop_
_symmetry_equiv_pos_as_xyz
'x, y, z'
'-x+1/2, y+1/2, -z+1/2'
'-x, -y, -z'
'x-1/2, -y-1/2, z-1/2'

loop_
_atom_site_label
_atom_site_type_symbol
_atom_site_fract_x
_atom_site_fract_y
_atom_site_fract_z
_atom_site_U_iso_or_equiv
_atom_site_adp_type
_atom_site_occupancy
_atom_site_symmetry_multiplicity
_atom_site_calc_flag
_atom_site_refinement_flags
Sc1 Sc -0.04321(4) -0.07468(4) -0.24717(2) 0.01969(13) Uani 1 1 d .
Si1 Si 0.19268(7) -0.13488(6) -0.11539(4) 0.02559(19) Uani 1 1 d .
Si2 Si 0.03168(8) -0.25492(6) -0.38146(4) 0.0312(2) Uani 1 1 d .
B1 B -0.2154(3) 0.0286(2) -0.32128(16) 0.0258(7) Uani 1 1 d .
N1 N -0.3281(2) -0.00336(18) -0.35256(12) 0.0331(6) Uani 1 1 d .
O1 O -0.16008(16) -0.13360(12) -0.17080(8) 0.0243(4) Uani 1 1 d .
C1 C -0.0928(2) 0.02245(19) -0.35671(13) 0.0258(6) Uani 1 1 d .
H1 H -0.0888 -0.0098 -0.4024 0.031 Uiso 1 1 calc R
C2 C 0.0123(3) 0.0628(2) -0.32688(14) 0.0291(6) Uani 1 1 d .
C3 C 0.0125(3) 0.1019(2) -0.26021(15) 0.0334(7) Uani 1 1 d .
H3 H 0.0912 0.1258 -0.2389 0.040 Uiso 1 1 calc R
C4 C -0.0938(3) 0.10583(19) -0.22211(14) 0.0291(6) Uani 1 1 d .
C5 C -0.2028(2) 0.06659(18) -0.24795(13) 0.0246(6) Uani 1 1 d .
H5 H -0.2744 0.0624 -0.2176 0.029 Uiso 1 1 calc R
C7 C 0.1325(3) 0.0596(2) -0.36360(16) 0.0415(8) Uani 1 1 d .
H7A H 0.1195 0.0820 -0.4109 0.062 Uiso 1 1 calc R
H7B H 0.1634 -0.0067 -0.3638 0.062 Uiso 1 1 calc R
H7C H 0.1923 0.1014 -0.3397 0.062 Uiso 1 1 calc R
C6 C -0.0853(3) 0.1521(2) -0.15183(15) 0.0408(8) Uani 1 1 d .
H6A H -0.1560 0.1328 -0.1255 0.061 Uiso 1 1 calc R
H6B H -0.0845 0.2224 -0.1568 0.061 Uiso 1 1 calc R
H6C H -0.0100 0.1311 -0.1277 0.061 Uiso 1 1 calc R
C8 C -0.4463(3) 0.0141(2) -0.32251(16) 0.0387(7) Uani 1 1 d .
H8A H -0.5057 0.0341 -0.3592 0.046 Uiso 1 1 calc R
H8B H -0.4380 0.0677 -0.2892 0.046 Uiso 1 1 calc R
C9 C -0.4947(4) -0.0725(3) -0.2870(2) 0.0678(12) Uani 1 1 d .
H9A H -0.4365 -0.0924 -0.2505 0.102 Uiso 1 1 calc R
H9B H -0.5059 -0.1251 -0.3201 0.102 Uiso 1 1 calc R
H9C H -0.5733 -0.0567 -0.2672 0.102 Uiso 1 1 calc R
C10 C -0.3349(3) -0.0437(3) -0.42163(16) 0.0418(8) Uani 1 1 d .
H10A H -0.4081 -0.0854 -0.4263 0.050 Uiso 1 1 calc R
H10B H -0.2621 -0.0846 -0.4283 0.050 Uiso 1 1 calc R
C11 C -0.3414(3) 0.0331(3) -0.47725(17) 0.0519(9) Uani 1 1 d .
H11A H -0.2679 0.0735 -0.4738 0.078 Uiso 1 1 calc R
H11B H -0.4139 0.0733 -0.4713 0.078 Uiso 1 1 calc R
H11C H -0.3465 0.0022 -0.5224 0.078 Uiso 1 1 calc R
C16 C -0.0587(3) -0.2062(2) -0.31178(13) 0.0290(6) Uani 1 1 d .
H16A H -0.0603 -0.2594 -0.2780 0.035 Uiso 1 1 calc R
H16B H -0.1428 -0.2027 -0.3320 0.035 Uiso 1 1 calc R
C19 C 0.0124(3) -0.1817(2) -0.46192(15) 0.0432(8) Uani 1 1 d .
H19A H 0.0540 -0.1196 -0.4557 0.065 Uiso 1 1 calc R
H19B H -0.0748 -0.1707 -0.4720 0.065 Uiso 1 1 calc R
H19C H 0.0480 -0.2165 -0.5001 0.065 Uiso 1 1 calc R
C17 C 0.1977(3) -0.2601(4) -0.35748(19) 0.0703(13) Uani 1 1 d .
H17A H 0.2096 -0.2976 -0.3152 0.105 Uiso 1 1 calc R
H17B H 0.2289 -0.1946 -0.3501 0.105 Uiso 1 1 calc R
H17C H 0.2419 -0.2908 -0.3945 0.105 Uiso 1 1 calc R
C18 C -0.0174(4) -0.3812(2) -0.40410(18) 0.0538(10) Uani 1 1 d .
H18A H -0.1038 -0.3811 -0.4189 0.081 Uiso 1 1 calc R
H18B H -0.0058 -0.4228 -0.3638 0.081 Uiso 1 1 calc R
H18C H 0.0320 -0.4054 -0.4414 0.081 Uiso 1 1 calc R
C12 C 0.1406(3) -0.0937(3) -0.19971(15) 0.0492(9) Uani 1 1 d .
H12A H 0.1828 -0.1367 -0.2318 0.059 Uiso 1 1 calc R
H12B H 0.1797 -0.0298 -0.2045 0.059 Uiso 1 1 calc R
C13 C 0.1666(4) -0.0387(4) -0.0499(2) 0.0759(14) Uani 1 1 d .
H13A H 0.0789 -0.0250 -0.0482 0.114 Uiso 1 1 calc R
H13B H 0.2103 0.0200 -0.0625 0.114 Uiso 1 1 calc R
H13C H 0.1969 -0.0609 -0.0048 0.114 Uiso 1 1 calc R
C15 C 0.3604(3) -0.1596(2) -0.11130(16) 0.0409(8) Uani 1 1 d .
H15A H 0.4051 -0.1001 -0.1205 0.061 Uiso 1 1 calc R
H15B H 0.3798 -0.2082 -0.1457 0.061 Uiso 1 1 calc R
H15C H 0.3842 -0.1836 -0.0655 0.061 Uiso 1 1 calc R
C14 C 0.1126(4) -0.2472(3) -0.0901(3) 0.0898(17) Uani 1 1 d .
H14A H 0.1254 -0.2973 -0.1246 0.135 Uiso 1 1 calc R
H14B H 0.0250 -0.2343 -0.0871 0.135 Uiso 1 1 calc R
H14C H 0.1455 -0.2691 -0.0455 0.135 Uiso 1 1 calc R
C23 C -0.1873(3) -0.0882(2) -0.10573(14) 0.0354(7) Uani 1 1 d .
H23A H -0.2398 -0.0308 -0.1133 0.042 Uiso 1 1 calc R
H23B H -0.1110 -0.0681 -0.0810 0.042 Uiso 1 1 calc R
C22 C -0.2522(4) -0.1629(3) -0.06626(17) 0.0543(10) Uani 1 1 d .
H22A H -0.1937 -0.2016 -0.0379 0.065 Uiso 1 1 calc R
H22B H -0.3122 -0.1330 -0.0359 0.065 Uiso 1 1 calc R
C21 C -0.3144(3) -0.2234(2) -0.11909(16) 0.0423(8) Uani 1 1 d .
H21A H -0.3948 -0.1957 -0.1331 0.051 Uiso 1 1 calc R
H21B H -0.3268 -0.2897 -0.1019 0.051 Uiso 1 1 calc R
C20 C -0.2296(3) -0.2230(2) -0.17745(14) 0.0329(7) Uani 1 1 d .
H20A H -0.1743 -0.2794 -0.1748 0.039 Uiso 1 1 calc R
H20B H -0.2762 -0.2248 -0.2218 0.039 Uiso 1 1 calc R

loop_
_atom_site_aniso_label
_atom_site_aniso_U_11
_atom_site_aniso_U_22
_atom_site_aniso_U_33
_atom_site_aniso_U_23
_atom_site_aniso_U_13
_atom_site_aniso_U_12
Sc1 0.0182(2) 0.0256(3) 0.0154(2) 0.00073(19) 0.00239(17) 0.0012(2)
Si1 0.0238(4) 0.0278(4) 0.0250(4) 0.0023(3) -0.0018(3) 0.0030(3)
Si2 0.0342(5) 0.0350(5) 0.0250(4) -0.0059(3) 0.0111(3) 0.0045(4)
B1 0.0286(17) 0.0195(16) 0.0292(16) 0.0021(12) 0.0006(13) 0.0052(13)
N1 0.0231(12) 0.0438(15) 0.0321(13) -0.0075(11) -0.0026(10) 0.0067(11)
O1 0.0298(10) 0.0232(10) 0.0205(9) -0.0053(7) 0.0108(7) -0.0041(8)
C1 0.0318(15) 0.0257(15) 0.0199(13) 0.0049(11) 0.0022(11) 0.0049(12)
C2 0.0285(15) 0.0270(15) 0.0322(15) 0.0084(12) 0.0053(11) -0.0031(12)
C3 0.0313(16) 0.0300(16) 0.0388(17) -0.0013(13) -0.0014(13) -0.0096(12)
C4 0.0396(17) 0.0184(14) 0.0291(15) -0.0028(11) -0.0012(12) 0.0000(12)
C5 0.0259(14) 0.0209(14) 0.0271(14) -0.0002(11) 0.0033(11) 0.0035(11)
C7 0.0354(18) 0.044(2) 0.0464(19) 0.0064(15) 0.0136(14) -0.0090(14)
C6 0.052(2) 0.0317(17) 0.0377(17) -0.0109(13) -0.0039(14) -0.0015(15)
C8 0.0277(16) 0.0443(19) 0.0441(18) -0.0018(15) -0.0002(13) 0.0046(14)
C9 0.061(3) 0.058(3) 0.086(3) 0.014(2) 0.026(2) 0.007(2)
C10 0.0293(16) 0.056(2) 0.0400(18) -0.0132(15) -0.0082(13) 0.0037(15)
C11 0.040(2) 0.077(3) 0.0376(19) -0.0038(18) -0.0080(15) -0.0023(18)
C16 0.0366(16) 0.0264(15) 0.0245(14) 0.0017(11) 0.0114(11) 0.0039(12)
C19 0.057(2) 0.047(2) 0.0266(16) -0.0076(14) 0.0173(14) 0.0017(16)
C17 0.043(2) 0.114(4) 0.055(2) -0.033(2) 0.0032(17) 0.028(2)
C18 0.081(3) 0.0361(19) 0.046(2) -0.0074(15) 0.0317(18) 0.0027(18)
C12 0.0277(17) 0.091(3) 0.0293(16) 0.0103(17) -0.0001(13) 0.0100(17)
C13 0.054(2) 0.121(4) 0.052(2) -0.049(2) -0.0053(19) 0.012(2)
C15 0.0259(16) 0.047(2) 0.0495(19) 0.0153(15) -0.0068(13) 0.0012(14)
C14 0.041(2) 0.056(3) 0.173(5) 0.061(3) 0.012(3) 0.0036(19)
C23 0.0456(18) 0.0379(18) 0.0239(14) -0.0112(12) 0.0186(12) -0.0087(14)
C22 0.072(3) 0.055(2) 0.0379(19) -0.0086(16) 0.0260(17) -0.0217(19)
C21 0.0433(19) 0.0425(19) 0.0425(18) -0.0102(15) 0.0250(15) -0.0132(15)
C20 0.0336(16) 0.0339(17) 0.0319(15) -0.0089(12) 0.0114(12) -0.0144(13)

loop_
_atom_type_symbol
_atom_type_description
_atom_type_scat_dispersion_real
_atom_type_scat_dispersion_imag
_atom_type_scat_source
C C 0.0033 0.0016 'International Tables Vol C Tables 4.2.6.8 and 6.1.1.4'
H H 0.0000 0.0000 'International Tables Vol C Tables 4.2.6.8 and 6.1.1.4'
N N 0.0061 0.0033 'International Tables Vol C Tables 4.2.6.8 and 6.1.1.4'
O O 0.0106 0.0060 'International Tables Vol C Tables 4.2.6.8 and 6.1.1.4'
B B 0.0013 0.0007 'International Tables Vol C Tables 4.2.6.8 and 6.1.1.4'
Si Si 0.0817 0.0704 'International Tables Vol C Tables 4.2.6.8 and 6.1.1.4'
Sc Sc 0.2519 0.3716 'International Tables Vol C Tables 4.2.6.8 and 6.1.1.4'

loop_
_geom_angle_atom_site_label_1
_geom_angle_atom_site_label_2
_geom_angle_atom_site_label_3
_geom_angle
O1 Sc1 C12 102.65(10)
O1 Sc1 C16 92.55(8)
C12 Sc1 C16 101.04(13)
O1 Sc1 C3 125.79(8)
C12 Sc1 C3 86.48(13)
C16 Sc1 C3 138.59(9)
O1 Sc1 C2 149.83(8)
C12 Sc1 C2 96.49(11)
C16 Sc1 C2 106.52(10)
C3 Sc1 C2 32.16(9)
O1 Sc1 C1 131.27(8)
C12 Sc1 C1 125.25(11)
C16 Sc1 C1 87.09(9)
C3 Sc1 C1 56.99(9)
C2 Sc1 C1 31.51(9)
O1 Sc1 C4 95.73(8)
C12 Sc1 C4 103.42(13)
C16 Sc1 C4 151.71(10)
C3 Sc1 C4 31.52(9)
C2 Sc1 C4 56.84(9)
C1 Sc1 C4 67.21(9)
O1 Sc1 C5 82.94(8)
C12 Sc1 C5 133.64(12)
C16 Sc1 C5 124.89(10)
C3 Sc1 C5 56.01(9)
C2 Sc1 C5 67.01(9)
C1 Sc1 C5 58.76(8)
C4 Sc1 C5 30.78(8)
O1 Sc1 B1 98.59(8)
C12 Sc1 B1 152.45(13)
C16 Sc1 B1 95.30(10)
C3 Sc1 B1 66.78(10)
C2 Sc1 B1 57.33(9)
C1 Sc1 B1 33.34(9)
C4 Sc1 B1 56.74(9)
C5 Sc1 B1 32.96(8)
C12 Si1 C14 111.6(2)
C12 Si1 C15 112.02(14)
C14 Si1 C15 107.78(16)
C12 Si1 C13 110.0(2)
C14 Si1 C13 109.4(2)
C15 Si1 C13 105.90(17)
C16 Si2 C17 111.93(15)
C16 Si2 C19 111.80(13)
C17 Si2 C19 108.20(18)
C16 Si2 C18 111.12(14)
C17 Si2 C18 107.0(2)
C19 Si2 C18 106.56(16)
N1 B1 C5 123.9(3)
N1 B1 C1 123.1(3)
C5 B1 C1 112.9(2)
N1 B1 Sc1 129.2(2)
C5 B1 Sc1 69.37(15)
C1 B1 Sc1 67.16(14)
B1 N1 C8 122.8(2)
B1 N1 C10 122.1(2)
C8 N1 C10 114.6(2)
C23 O1 C20 108.91(19)
C23 O1 Sc1 125.52(15)
C20 O1 Sc1 125.50(14)
C2 C1 B1 120.9(3)
C2 C1 Sc1 73.38(15)
B1 C1 Sc1 79.50(15)
C2 C1 H1 119.5
B1 C1 H1 119.5
Sc1 C1 H1 119.5
C1 C2 C3 121.2(2)
C1 C2 C7 120.6(3)
C3 C2 C7 118.1(3)
C1 C2 Sc1 75.11(15)
C3 C2 Sc1 73.61(16)
C7 C2 Sc1 119.58(19)
C4 C3 C2 121.9(3)
C4 C3 Sc1 77.22(17)
C2 C3 Sc1 74.23(16)
C4 C3 H3 119.0
C2 C3 H3 119.0
Sc1 C3 H3 119.0
C5 C4 C3 120.6(2)
C5 C4 C6 121.3(3)
C3 C4 C6 118.0(3)
C5 C4 Sc1 75.03(15)
C3 C4 Sc1 71.26(16)
C6 C4 Sc1 124.66(19)
C4 C5 B1 121.6(2)
C4 C5 Sc1 74.19(15)
B1 C5 Sc1 77.67(15)
C4 C5 H5 119.2
B1 C5 H5 119.2
Sc1 C5 H5 119.2
C2 C7 H7A 109.5
C2 C7 H7B 109.5
H7A C7 H7B 109.5
C2 C7 H7C 109.5
H7A C7 H7C 109.5
H7B C7 H7C 109.5
C4 C6 H6A 109.5
C4 C6 H6B 109.5
H6A C6 H6B 109.5
C4 C6 H6C 109.5
H6A C6 H6C 109.5
H6B C6 H6C 109.5
N1 C8 C9 112.7(3)
N1 C8 H8A 109.0
C9 C8 H8A 109.0
N1 C8 H8B 109.0
C9 C8 H8B 109.0
H8A C8 H8B 107.8
C8 C9 H9A 109.5
C8 C9 H9B 109.5
H9A C9 H9B 109.5
C8 C9 H9C 109.5
H9A C9 H9C 109.5
H9B C9 H9C 109.5
N1 C10 C11 112.9(3)
N1 C10 H10A 109.0
C11 C10 H10A 109.0
N1 C10 H10B 109.0
C11 C10 H10B 109.0
H10A C10 H10B 107.8
C10 C11 H11A 109.5
C10 C11 H11B 109.5
H11A C11 H11B 109.5
C10 C11 H11C 109.5
H11A C11 H11C 109.5
H11B C11 H11C 109.5
Si2 C16 Sc1 133.60(15)
Si2 C16 H16A 103.8
Sc1 C16 H16A 103.8
Si2 C16 H16B 103.8
Sc1 C16 H16B 103.8
H16A C16 H16B 105.4
Si2 C19 H19A 109.5
Si2 C19 H19B 109.5
H19A C19 H19B 109.5
Si2 C19 H19C 109.5
H19A C19 H19C 109.5
H19B C19 H19C 109.5
Si2 C17 H17A 109.5
Si2 C17 H17B 109.5
H17A C17 H17B 109.5
Si2 C17 H17C 109.5
H17A C17 H17C 109.5
H17B C17 H17C 109.5
Si2 C18 H18A 109.5
Si2 C18 H18B 109.5
H18A C18 H18B 109.5
Si2 C18 H18C 109.5
H18A C18 H18C 109.5
H18B C18 H18C 109.5
Si1 C12 Sc1 132.31(17)
Si1 C12 H12A 104.2
Sc1 C12 H12A 104.2
Si1 C12 H12B 104.2
Sc1 C12 H12B 104.2
H12A C12 H12B 105.5
Si1 C13 H13A 109.5
Si1 C13 H13B 109.5
H13A C13 H13B 109.5
Si1 C13 H13C 109.5
H13A C13 H13C 109.5
H13B C13 H13C 109.5
Si1 C15 H15A 109.5
Si1 C15 H15B 109.5
H15A C15 H15B 109.5
Si1 C15 H15C 109.5
H15A C15 H15C 109.5
H15B C15 H15C 109.5
Si1 C14 H14A 109.5
Si1 C14 H14B 109.5
H14A C14 H14B 109.5
Si1 C14 H14C 109.5
H14A C14 H14C 109.5
H14B C14 H14C 109.5
O1 C23 C22 105.3(2)
O1 C23 H23A 110.7
C22 C23 H23A 110.7
O1 C23 H23B 110.7
C22 C23 H23B 110.7
H23A C23 H23B 108.8
C21 C22 C23 104.6(3)
C21 C22 H22A 110.8
C23 C22 H22A 110.8
C21 C22 H22B 110.8
C23 C22 H22B 110.8
H22A C22 H22B 108.9
C22 C21 C20 104.2(2)
C22 C21 H21A 110.9
C20 C21 H21A 110.9
C22 C21 H21B 110.9
C20 C21 H21B 110.9
H21A C21 H21B 108.9
O1 C20 C21 105.7(2)
O1 C20 H20A 110.6
C21 C20 H20A 110.6
O1 C20 H20B 110.6
C21 C20 H20B 110.6
H20A C20 H20B 108.7

loop_
_geom_bond_atom_site_label_1
_geom_bond_atom_site_label_2
_geom_bond_distance
Sc1 O1 2.1568(17)
Sc1 C12 2.202(3)
Sc1 C16 2.221(3)
Sc1 C3 2.539(3)
Sc1 C2 2.547(3)
Sc1 C1 2.569(3)
Sc1 C4 2.615(3)
Sc1 C5 2.626(3)
Sc1 B1 2.741(3)
Si1 C12 1.815(3)
Si1 C14 1.862(4)
Si1 C15 1.866(3)
Si1 C13 1.876(4)
Si2 C16 1.837(3)
Si2 C17 1.862(4)
Si2 C19 1.875(3)
Si2 C18 1.881(4)
B1 N1 1.428(4)
B1 C5 1.526(4)
B1 C1 1.532(4)
N1 C8 1.458(4)
N1 C10 1.459(4)
O1 C23 1.457(3)
O1 C20 1.459(3)
C1 C2 1.389(4)
C1 H1 1.0000
C2 C3 1.409(4)
C2 C7 1.520(4)
C3 C4 1.402(4)
C3 H3 1.0000
C4 C5 1.391(4)
C4 C6 1.514(4)
C5 H5 1.0000
C7 H7A 0.9800
C7 H7B 0.9800
C7 H7C 0.9800
C6 H6A 0.9800
C6 H6B 0.9800
C6 H6C 0.9800
C8 C9 1.492(5)
C8 H8A 0.9900
C8 H8B 0.9900
C9 H9A 0.9800
C9 H9B 0.9800
C9 H9C 0.9800
C10 C11 1.522(5)
C10 H10A 0.9900
C10 H10B 0.9900
C11 H11A 0.9800
C11 H11B 0.9800
C11 H11C 0.9800
C16 H16A 0.9900
C16 H16B 0.9900
C19 H19A 0.9800
C19 H19B 0.9800
C19 H19C 0.9800
C17 H17A 0.9800
C17 H17B 0.9800
C17 H17C 0.9800
C18 H18A 0.9800
C18 H18B 0.9800
C18 H18C 0.9800
C12 H12A 0.9900
C12 H12B 0.9900
C13 H13A 0.9800
C13 H13B 0.9800
C13 H13C 0.9800
C15 H15A 0.9800
C15 H15B 0.9800
C15 H15C 0.9800
C14 H14A 0.9800
C14 H14B 0.9800
C14 H14C 0.9800
C23 C22 1.487(4)
C23 H23A 0.9900
C23 H23B 0.9900
C22 C21 1.477(4)
C22 H22A 0.9900
C22 H22B 0.9900
C21 C20 1.493(4)
C21 H21A 0.9900
C21 H21B 0.9900
C20 H20A 0.9900
C20 H20B 0.9900
